data_7200588
loop_
_publ_author_name
'Lim, Yee-Fun'
'Shu, Ying'
'Parkin, Sean R.'
'Anthony, John E.'
'Malliaras, George G.'

_publ_section_title
;
 Soluble n-type pentacene derivatives as novel acceptors for organic
 solar cells
;
_journal_issue 19
_journal_name_full 'Journal of Materials Chemistry'
_journal_page_first 3049
_journal_paper_doi 10.1039/b818693f
_journal_volume 19
_journal_year 2009
_chemical_formula_moiety 'C50 H64 N2 Si2'
_chemical_formula_sum 'C50 H64 N2 Si2'
_chemical_formula_weight 749.21
_chemical_name_systematic
;
?
;
_space_group_IT_number 14
_symmetry_space_group_name_Hall '-P 2yn'
_symmetry_space_group_name_H-M 'P 1 21/n 1'
_atom_sites_solution_hydrogens geom
_atom_sites_solution_primary direct
_atom_sites_solution_secondary difmap
_audit_creation_method SHELXL-97
_cell_angle_alpha 90.00
_cell_angle_beta 97.428(3)
_cell_angle_gamma 90.00
_cell_formula_units_Z 4
_cell_length_a 15.4450(10)
_cell_length_b 8.7029(6)
_cell_length_c 34.257(2)
_cell_measurement_temperature 90.0(2)
_cell_volume 4566.1(5)
_computing_cell_refinement 'APEX2 (Bruker-AXS, 2006)'
_computing_data_collection 'APEX2 (Bruker-AXS, 2006)'
_computing_data_reduction 'APEX2 (Bruker-AXS, 2006)'
_computing_molecular_graphics 'XP in SHELXTL (Sheldrick, 1994)'
_computing_publication_material
;
SHELX97-2 (Sheldrick, 1997) and local procedures
;
_computing_structure_refinement 'SHELXL-97 (Sheldrick, 1997)'
_computing_structure_solution 'SHELXS-97 (Sheldrick, 1997)'
_diffrn_ambient_temperature 90.0(2)
_diffrn_detector_area_resol_mean 18
_diffrn_measured_fraction_theta_full 0.905
_diffrn_measured_fraction_theta_max 0.905
_diffrn_measurement_device_type 'Bruker X8 Proteum diffractometer'
_diffrn_measurement_method '\f and \w scans'
_diffrn_radiation_monochromator 'graded multilayer optics'
_diffrn_radiation_source 'fine-focus rotating anode'
_diffrn_radiation_type CuK\a
_diffrn_radiation_wavelength 1.54178
_diffrn_reflns_av_R_equivalents 0.0000
_diffrn_reflns_av_sigmaI/netI 0.0440
_diffrn_reflns_limit_h_max 18
_diffrn_reflns_limit_h_min -18
_diffrn_reflns_limit_k_max 10
_diffrn_reflns_limit_k_min 0
_diffrn_reflns_limit_l_max 40
_diffrn_reflns_limit_l_min 0
_diffrn_reflns_number 7782
_diffrn_reflns_theta_full 69.54
_diffrn_reflns_theta_max 69.54
_diffrn_reflns_theta_min 2.60
_diffrn_standards_number 0
_exptl_absorpt_coefficient_mu 0.948
_exptl_absorpt_correction_T_max 0.9721
_exptl_absorpt_correction_T_min 0.8185
_exptl_absorpt_correction_type multi-scan
_exptl_absorpt_process_details 'Sadabs in APEX2 (BrukerAXS, 2006)'
_exptl_crystal_density_diffrn 1.090
_exptl_crystal_density_method 'not measured'
_exptl_crystal_F_000 1624
_exptl_crystal_size_max 0.22
_exptl_crystal_size_mid 0.08
_exptl_crystal_size_min 0.03
_refine_diff_density_max 0.673
_refine_diff_density_min -0.667
_refine_diff_density_rms 0.123
_refine_ls_extinction_coef 0.00000(8)
_refine_ls_extinction_expression Fc^*^=kFc[1+0.001xFc^2^\l^3^/sin(2\q)]^-1/4^
_refine_ls_extinction_method SHELXL
_refine_ls_goodness_of_fit_ref 1.175
_refine_ls_hydrogen_treatment constr
_refine_ls_matrix_type full
_refine_ls_number_parameters 659
_refine_ls_number_reflns 7782
_refine_ls_number_restraints 415
_refine_ls_restrained_S_all 1.150
_refine_ls_R_factor_all 0.1842
_refine_ls_R_factor_gt 0.1793
_refine_ls_shift/su_max 1.415
_refine_ls_shift/su_mean 0.008
_refine_ls_structure_factor_coef Fsqd
_refine_ls_weighting_details 'calc w=1/[\s^2^(Fo^2^)+(0.0461P)^2^+72.5242P] where P=(Fo^2^+2Fc^2^)/3'
_refine_ls_weighting_scheme calc
_refine_ls_wR_factor_gt 0.3862
_refine_ls_wR_factor_ref 0.3887
_reflns_number_gt 7338
_reflns_number_total 7782
_reflns_threshold_expression >2\s(I)
_cod_data_source_file b818693f.txt
_cod_data_source_block x07119x
_cod_original_cell_volume 4566.0(5)
_cod_database_code 7200588

loop_
_symmetry_equiv_pos_as_xyz
'x, y, z'
'-x+1/2, y+1/2, -z+1/2'
'-x, -y, -z'
'x-1/2, -y-1/2, z-1/2'

loop_
_atom_site_label
_atom_site_type_symbol
_atom_site_fract_x
_atom_site_fract_y
_atom_site_fract_z
_atom_site_U_iso_or_equiv
_atom_site_adp_type
_atom_site_occupancy
_atom_site_symmetry_multiplicity
_atom_site_calc_flag
_atom_site_refinement_flags
_atom_site_disorder_assembly
_atom_site_disorder_group
Si1 Si 0.87706(14) 0.7044(3) 0.16368(6) 0.0229(5) Uani 1 1 d . . .
Si2 Si 0.6446(2) 0.2488(4) -0.15428(8) 0.0588(11) Uani 1 1 d D . .
C1 C 0.8057(5) 0.5402(9) 0.0403(2) 0.0218(16) Uani 1 1 d . A .
C2 C 0.7232(5) 0.5800(10) 0.0215(2) 0.0247(17) Uani 1 1 d . . .
C3 C 0.6665(5) 0.6742(10) 0.0387(2) 0.0270(18) Uani 1 1 d . . .
H3 H 0.6845 0.7136 0.0644 0.032 Uiso 1 1 calc R . .
C4 C 0.5850(5) 0.7128(10) 0.0201(2) 0.0268(18) Uani 1 1 d . . .
C5 C 0.5273(5) 0.8115(11) 0.0385(2) 0.032(2) Uani 1 1 d . B .
H5 H 0.5462 0.8534 0.0638 0.038 Uiso 1 1 calc R . .
C6 C 0.4472(6) 0.8451(12) 0.0205(3) 0.038(2) Uani 1 1 d . . .
C7 C 0.4190(5) 0.7824(11) -0.0178(3) 0.036(2) Uani 1 1 d . B .
C8 C 0.4699(5) 0.6893(11) -0.0365(3) 0.033(2) Uani 1 1 d . . .
H8 H 0.4494 0.6477 -0.0617 0.040 Uiso 1 1 calc R B .
C9 C 0.5567(5) 0.6545(10) -0.0173(2) 0.0246(17) Uani 1 1 d . B .
C10 C 0.6120(5) 0.5580(10) -0.0357(2) 0.0244(17) Uani 1 1 d . . .
H10 H 0.5926 0.5172 -0.0610 0.029 Uiso 1 1 calc R B .
C11 C 0.6941(5) 0.5219(10) -0.0172(2) 0.0224(16) Uani 1 1 d . B .
C12 C 0.7506(5) 0.4249(9) -0.0359(2) 0.0182(15) Uani 1 1 d . . .
C13 C 0.8329(5) 0.3863(10) -0.0165(2) 0.0215(16) Uani 1 1 d . B .
C14 C 0.8898(5) 0.2876(10) -0.0347(2) 0.0229(16) Uani 1 1 d . . .
H14 H 0.8716 0.2499 -0.0605 0.027 Uiso 1 1 calc R B .
C15 C 0.9698(5) 0.2463(10) -0.0158(2) 0.0244(17) Uani 1 1 d . B .
C16 C 1.0282(5) 0.1475(10) -0.0329(2) 0.0279(18) Uani 1 1 d . . .
H16 H 1.0106 0.1061 -0.0584 0.034 Uiso 1 1 calc R B .
C17 C 1.1070(5) 0.1115(10) -0.0142(3) 0.0308(19) Uani 1 1 d . B .
C18 C 1.1366(5) 0.1733(10) 0.0246(2) 0.0288(19) Uani 1 1 d . . .
C19 C 1.0838(5) 0.2656(10) 0.0421(2) 0.0265(17) Uani 1 1 d . B .
H19 H 1.1031 0.3033 0.0678 0.032 Uiso 1 1 calc R . .
C20 C 0.9991(5) 0.3093(10) 0.0232(2) 0.0222(16) Uani 1 1 d . . .
C21 C 0.9443(4) 0.4000(9) 0.0405(2) 0.0188(15) Uani 1 1 d . B .
H21 H 0.9628 0.4361 0.0664 0.023 Uiso 1 1 calc R . .
C22 C 0.8618(5) 0.4434(9) 0.0222(2) 0.0187(15) Uani 1 1 d . . .
C23 C 0.8339(5) 0.5943(11) 0.0793(2) 0.0293(19) Uani 1 1 d . . .
C24 C 0.8529(6) 0.6404(11) 0.1122(2) 0.033(2) Uani 1 1 d . A .
C25 C 0.9627(5) 0.5824(12) 0.1916(2) 0.034(2) Uani 1 1 d . A .
H25A H 0.9602 0.6011 0.2200 0.040 Uiso 1 1 calc R . .
H25B H 0.9455 0.4740 0.1864 0.040 Uiso 1 1 calc R . .
C26 C 1.0571(5) 0.5968(12) 0.1850(2) 0.033(2) Uani 1 1 d . . .
H26 H 1.0739 0.7074 0.1882 0.040 Uiso 1 1 calc R A .
C27 C 1.0720(6) 0.5468(13) 0.1435(2) 0.041(2) Uani 1 1 d . A .
H27A H 1.0489 0.4429 0.1384 0.061 Uiso 1 1 calc R . .
H27B H 1.1347 0.5476 0.1414 0.061 Uiso 1 1 calc R . .
H27C H 1.0419 0.6181 0.1242 0.061 Uiso 1 1 calc R . .
C28 C 1.1164(6) 0.5046(12) 0.2155(2) 0.036(2) Uani 1 1 d . A .
H28A H 1.1103 0.5427 0.2420 0.055 Uiso 1 1 calc R . .
H28B H 1.1772 0.5159 0.2106 0.055 Uiso 1 1 calc R . .
H28C H 1.0998 0.3959 0.2136 0.055 Uiso 1 1 calc R . .
C29 C 0.9189(6) 0.9061(12) 0.1625(3) 0.039(2) Uani 1 1 d . A .
H29A H 0.9237 0.9474 0.1896 0.047 Uiso 1 1 calc R . .
H29B H 0.9788 0.9014 0.1552 0.047 Uiso 1 1 calc R . .
C30 C 0.8680(7) 1.0206(13) 0.1356(3) 0.049(3) Uani 1 1 d . . .
H30 H 0.8650 0.9721 0.1090 0.059 Uiso 1 1 calc R A .
C31 C 0.9185(8) 1.1682(13) 0.1315(4) 0.060(3) Uani 1 1 d . A .
H31A H 0.8989 1.2470 0.1488 0.090 Uiso 1 1 calc R . .
H31B H 0.9082 1.2038 0.1041 0.090 Uiso 1 1 calc R . .
H31C H 0.9810 1.1491 0.1389 0.090 Uiso 1 1 calc R . .
C32 C 0.7790(10) 1.042(2) 0.1406(6) 0.114(7) Uani 1 1 d . A .
H32A H 0.7472 0.9457 0.1354 0.172 Uiso 1 1 calc R . .
H32B H 0.7534 1.1215 0.1223 0.172 Uiso 1 1 calc R . .
H32C H 0.7752 1.0753 0.1677 0.172 Uiso 1 1 calc R . .
C33 C 0.7770(7) 0.6845(13) 0.1885(3) 0.045(2) Uani 0.637(15) 1 d PDU A 1
H33A H 0.7908 0.7124 0.2166 0.054 Uiso 0.637(15) 1 calc PR A 1
H33B H 0.7314 0.7556 0.1763 0.054 Uiso 0.637(15) 1 calc PR A 1
C34 C 0.7418(10) 0.5138(19) 0.1849(5) 0.047(3) Uani 0.637(15) 1 d PDU A 1
H34 H 0.7920 0.4437 0.1823 0.056 Uiso 0.637(15) 1 calc PR A 1
C35 C 0.7033(12) 0.471(3) 0.2223(5) 0.067(4) Uani 0.637(15) 1 d PDU A 1
H35A H 0.7486 0.4800 0.2451 0.101 Uiso 0.637(15) 1 calc PR A 1
H35B H 0.6815 0.3655 0.2202 0.101 Uiso 0.637(15) 1 calc PR A 1
H35C H 0.6551 0.5412 0.2257 0.101 Uiso 0.637(15) 1 calc PR A 1
C36 C 0.6773(11) 0.498(2) 0.1492(5) 0.056(4) Uani 0.637(15) 1 d PDU A 1
H36A H 0.7046 0.5265 0.1260 0.084 Uiso 0.637(15) 1 calc PR A 1
H36B H 0.6273 0.5651 0.1514 0.084 Uiso 0.637(15) 1 calc PR A 1
H36C H 0.6574 0.3909 0.1467 0.084 Uiso 0.637(15) 1 calc PR A 1
C33' C 0.7770(7) 0.6845(13) 0.1885(3) 0.045(2) Uani 0.363(15) 1 d PDU A 2
H33C H 0.7829 0.7615 0.2100 0.054 Uiso 0.363(15) 1 calc PR A 2
H33D H 0.7279 0.7193 0.1691 0.054 Uiso 0.363(15) 1 calc PR A 2
C34' C 0.7451(14) 0.533(2) 0.2070(7) 0.048(3) Uiso 0.363(15) 1 d PDU A 2
H34' H 0.7960 0.4802 0.2225 0.058 Uiso 0.363(15) 1 calc PR A 2
C35' C 0.6781(19) 0.575(4) 0.2343(8) 0.063(7) Uiso 0.363(15) 1 d PDU A 2
H35D H 0.7057 0.6412 0.2555 0.094 Uiso 0.363(15) 1 calc PR A 2
H35E H 0.6564 0.4815 0.2456 0.094 Uiso 0.363(15) 1 calc PR A 2
H35F H 0.6293 0.6302 0.2193 0.094 Uiso 0.363(15) 1 calc PR A 2
C36' C 0.709(2) 0.432(3) 0.1740(8) 0.060(6) Uiso 0.363(15) 1 d PDU A 2
H36D H 0.7539 0.4110 0.1570 0.089 Uiso 0.363(15) 1 calc PR A 2
H36E H 0.6592 0.4836 0.1586 0.089 Uiso 0.363(15) 1 calc PR A 2
H36F H 0.6891 0.3352 0.1844 0.089 Uiso 0.363(15) 1 calc PR A 2
C37 C 0.7232(5) 0.3695(11) -0.0744(2) 0.0277(19) Uani 1 1 d . B .
C38 C 0.6967(6) 0.3238(12) -0.1072(3) 0.038(2) Uani 1 1 d . B .
C39 C 0.7234(6) 0.1388(12) -0.1800(3) 0.0378(18) Uani 0.518(6) 1 d PDU B 1
H39A H 0.6902 0.1020 -0.2049 0.045 Uiso 0.518(6) 1 calc PR B 1
H39B H 0.7661 0.2147 -0.1875 0.045 Uiso 0.518(6) 1 calc PR B 1
C40 C 0.7749(11) 0.0066(18) -0.1631(4) 0.037(3) Uani 0.518(6) 1 d PDU B 1
H40 H 0.7319 -0.0688 -0.1549 0.045 Uiso 0.518(6) 1 calc PR B 1
C41 C 0.8364(12) 0.040(3) -0.1276(5) 0.038(4) Uani 0.518(6) 1 d PDU B 1
H41A H 0.8663 -0.0546 -0.1181 0.057 Uiso 0.518(6) 1 calc PR B 1
H41B H 0.8044 0.0818 -0.1071 0.057 Uiso 0.518(6) 1 calc PR B 1
H41C H 0.8795 0.1156 -0.1340 0.057 Uiso 0.518(6) 1 calc PR B 1
C42 C 0.8209(13) -0.074(2) -0.1941(6) 0.045(5) Uani 0.518(6) 1 d PDU B 1
H42A H 0.8531 -0.1633 -0.1821 0.068 Uiso 0.518(6) 1 calc PR B 1
H42B H 0.8617 -0.0031 -0.2042 0.068 Uiso 0.518(6) 1 calc PR B 1
H42C H 0.7775 -0.1090 -0.2157 0.068 Uiso 0.518(6) 1 calc PR B 1
C39' C 0.7234(6) 0.1388(12) -0.1800(3) 0.0378(18) Uani 0.482(6) 1 d PDU B 2
H39C H 0.6961 0.1170 -0.2072 0.045 Uiso 0.482(6) 1 calc PR B 2
H39D H 0.7753 0.2039 -0.1818 0.045 Uiso 0.482(6) 1 calc PR B 2
C40' C 0.7523(12) -0.0076(18) -0.1609(5) 0.039(3) Uani 0.482(6) 1 d PDU B 2
H40' H 0.6980 -0.0582 -0.1541 0.046 Uiso 0.482(6) 1 calc PR B 2
C41' C 0.8104(15) 0.006(3) -0.1234(5) 0.045(5) Uani 0.482(6) 1 d PDU B 2
H41D H 0.8237 -0.0971 -0.1126 0.067 Uiso 0.482(6) 1 calc PR B 2
H41E H 0.7814 0.0661 -0.1047 0.067 Uiso 0.482(6) 1 calc PR B 2
H41F H 0.8647 0.0568 -0.1280 0.067 Uiso 0.482(6) 1 calc PR B 2
C42' C 0.7906(14) -0.119(2) -0.1884(7) 0.044(5) Uani 0.482(6) 1 d PDU B 2
H42D H 0.8073 -0.2145 -0.1742 0.066 Uiso 0.482(6) 1 calc PR B 2
H42E H 0.8423 -0.0726 -0.1975 0.066 Uiso 0.482(6) 1 calc PR B 2
H42F H 0.7470 -0.1412 -0.2111 0.066 Uiso 0.482(6) 1 calc PR B 2
C43 C 0.5615(10) 0.085(2) -0.1331(6) 0.043(3) Uani 0.518(6) 1 d PDU B 1
H43A H 0.5960 0.0318 -0.1108 0.051 Uiso 0.518(6) 1 calc PR B 1
H43B H 0.5150 0.1427 -0.1222 0.051 Uiso 0.518(6) 1 calc PR B 1
C44 C 0.5152(11) -0.043(2) -0.1608(6) 0.050(3) Uani 0.518(6) 1 d PDU B 1
H44 H 0.5623 -0.0882 -0.1747 0.060 Uiso 0.518(6) 1 calc PR B 1
C45 C 0.4869(13) -0.174(2) -0.1350(6) 0.056(4) Uani 0.518(6) 1 d PDU B 1
H45A H 0.5361 -0.2031 -0.1154 0.083 Uiso 0.518(6) 1 calc PR B 1
H45B H 0.4685 -0.2626 -0.1516 0.083 Uiso 0.518(6) 1 calc PR B 1
H45C H 0.4382 -0.1389 -0.1216 0.083 Uiso 0.518(6) 1 calc PR B 1
C46 C 0.4495(12) 0.016(3) -0.1923(6) 0.056(4) Uani 0.518(6) 1 d PDU B 1
H46A H 0.4756 0.0971 -0.2068 0.084 Uiso 0.518(6) 1 calc PR B 1
H46B H 0.3997 0.0579 -0.1807 0.084 Uiso 0.518(6) 1 calc PR B 1
H46C H 0.4294 -0.0679 -0.2103 0.084 Uiso 0.518(6) 1 calc PR B 1
C43' C 0.5541(11) 0.171(3) -0.1478(6) 0.042(4) Uani 0.482(6) 1 d PDU B 2
H43C H 0.5664 0.1053 -0.1242 0.051 Uiso 0.482(6) 1 calc PR B 2
H43D H 0.5159 0.2550 -0.1407 0.051 Uiso 0.482(6) 1 calc PR B 2
C44' C 0.4967(11) 0.071(2) -0.1797(6) 0.051(3) Uani 0.482(6) 1 d PDU B 2
H44' H 0.5369 -0.0096 -0.1879 0.061 Uiso 0.482(6) 1 calc PR B 2
C45' C 0.4278(12) -0.017(3) -0.1598(7) 0.059(4) Uani 0.482(6) 1 d PDU B 2
H45D H 0.4565 -0.0728 -0.1369 0.088 Uiso 0.482(6) 1 calc PR B 2
H45E H 0.3972 -0.0897 -0.1786 0.088 Uiso 0.482(6) 1 calc PR B 2
H45F H 0.3857 0.0562 -0.1513 0.088 Uiso 0.482(6) 1 calc PR B 2
C46' C 0.4656(12) 0.158(3) -0.2159(6) 0.053(4) Uani 0.482(6) 1 d PDU B 2
H46D H 0.5151 0.2087 -0.2256 0.079 Uiso 0.482(6) 1 calc PR B 2
H46E H 0.4229 0.2348 -0.2100 0.079 Uiso 0.482(6) 1 calc PR B 2
H46F H 0.4380 0.0867 -0.2360 0.079 Uiso 0.482(6) 1 calc PR B 2
C47 C 0.6379(12) 0.439(3) -0.1917(5) 0.050(3) Uani 0.518(6) 1 d PDU B 1
H47A H 0.6914 0.5018 -0.1860 0.060 Uiso 0.518(6) 1 calc PR B 1
H47B H 0.6327 0.4046 -0.2195 0.060 Uiso 0.518(6) 1 calc PR B 1
C48 C 0.5596(12) 0.530(2) -0.1849(4) 0.050(3) Uani 0.518(6) 1 d PDU B 1
H48 H 0.5082 0.4595 -0.1869 0.061 Uiso 0.518(6) 1 calc PR B 1
C49 C 0.5651(14) 0.609(3) -0.1481(5) 0.054(5) Uani 0.518(6) 1 d PDU B 1
H49A H 0.5101 0.6631 -0.1463 0.081 Uiso 0.518(6) 1 calc PR B 1
H49B H 0.6131 0.6835 -0.1462 0.081 Uiso 0.518(6) 1 calc PR B 1
H49C H 0.5758 0.5348 -0.1265 0.081 Uiso 0.518(6) 1 calc PR B 1
C50 C 0.5449(19) 0.648(3) -0.2204(6) 0.055(5) Uani 0.518(6) 1 d PDU B 1
H50A H 0.4924 0.7095 -0.2184 0.083 Uiso 0.518(6) 1 calc PR B 1
H50B H 0.5377 0.5920 -0.2454 0.083 Uiso 0.518(6) 1 calc PR B 1
H50C H 0.5955 0.7169 -0.2195 0.083 Uiso 0.518(6) 1 calc PR B 1
C47' C 0.5715(14) 0.390(3) -0.1830(6) 0.052(3) Uani 0.482(6) 1 d PDU B 2
H47C H 0.5304 0.3323 -0.2022 0.063 Uiso 0.482(6) 1 calc PR B 2
H47D H 0.5365 0.4417 -0.1646 0.063 Uiso 0.482(6) 1 calc PR B 2
C48' C 0.6135(13) 0.512(3) -0.2051(5) 0.054(3) Uani 0.482(6) 1 d PDU B 2
H48' H 0.6532 0.4577 -0.2214 0.064 Uiso 0.482(6) 1 calc PR B 2
C49' C 0.5572(19) 0.604(3) -0.2312(7) 0.064(6) Uani 0.482(6) 1 d PDU B 2
H49D H 0.5918 0.6770 -0.2445 0.096 Uiso 0.482(6) 1 calc PR B 2
H49E H 0.5172 0.6603 -0.2165 0.096 Uiso 0.482(6) 1 calc PR B 2
H49F H 0.5235 0.5381 -0.2509 0.096 Uiso 0.482(6) 1 calc PR B 2
C50' C 0.6740(14) 0.607(3) -0.1730(6) 0.051(4) Uani 0.482(6) 1 d PDU B 2
H50D H 0.7048 0.6866 -0.1860 0.076 Uiso 0.482(6) 1 calc PR B 2
H50E H 0.7167 0.5377 -0.1584 0.076 Uiso 0.482(6) 1 calc PR B 2
H50F H 0.6382 0.6548 -0.1548 0.076 Uiso 0.482(6) 1 calc PR B 2
C51 C 0.3944(11) 0.952(2) 0.0416(5) 0.043(4) Uani 0.518(6) 1 d PDU B 1
N1 N 0.3495(10) 1.037(2) 0.0567(5) 0.050(4) Uani 0.518(6) 1 d PDU B 1
C52 C 0.3348(11) 0.8277(18) -0.0324(5) 0.036(4) Uani 0.518(6) 1 d PDU B 1
N2 N 0.2645(10) 0.8601(19) -0.0463(5) 0.046(4) Uani 0.518(6) 1 d PDU B 1
C51' C 1.1674(10) 0.011(2) -0.0275(5) 0.026(3) Uani 0.482(6) 1 d PDU B 2
N1' N 1.2146(10) -0.071(2) -0.0408(5) 0.044(4) Uani 0.482(6) 1 d PDU B 2
C52' C 1.2237(9) 0.145(2) 0.0454(5) 0.025(3) Uani 0.482(6) 1 d PDU B 2
N2' N 1.2935(9) 0.1178(18) 0.0615(4) 0.033(3) Uani 0.482(6) 1 d PDU B 2

loop_
_atom_site_aniso_label
_atom_site_aniso_U_11
_atom_site_aniso_U_22
_atom_site_aniso_U_33
_atom_site_aniso_U_23
_atom_site_aniso_U_13
_atom_site_aniso_U_12
Si1 0.0238(11) 0.0191(12) 0.0261(10) -0.0011(8) 0.0042(8) 0.0015(9)
Si2 0.0603(19) 0.064(2) 0.0453(15) -0.0274(14) -0.0212(13) 0.0397(17)
C1 0.022(4) 0.019(4) 0.026(4) -0.005(3) 0.007(3) 0.003(3)
C2 0.028(4) 0.025(5) 0.021(3) 0.004(3) 0.001(3) 0.004(3)
C3 0.023(4) 0.031(5) 0.028(4) -0.001(3) 0.010(3) 0.007(4)
C4 0.025(4) 0.028(5) 0.030(4) 0.007(3) 0.013(3) 0.007(4)
C5 0.029(4) 0.031(5) 0.039(4) 0.007(4) 0.016(3) 0.020(4)
C6 0.025(4) 0.037(6) 0.055(6) 0.019(4) 0.018(4) 0.000(4)
C7 0.022(4) 0.030(6) 0.055(5) 0.018(4) 0.006(4) 0.004(4)
C8 0.024(4) 0.027(5) 0.048(5) 0.009(4) 0.003(3) 0.015(4)
C9 0.024(4) 0.017(4) 0.034(4) 0.006(3) 0.005(3) 0.007(3)
C10 0.017(4) 0.029(5) 0.028(4) 0.004(3) 0.002(3) 0.001(3)
C11 0.021(4) 0.025(5) 0.021(3) -0.002(3) 0.004(3) 0.004(3)
C12 0.018(4) 0.012(4) 0.025(3) 0.000(3) 0.005(3) 0.001(3)
C13 0.015(3) 0.028(5) 0.022(3) -0.003(3) 0.006(3) 0.007(3)
C14 0.028(4) 0.020(4) 0.022(3) -0.002(3) 0.010(3) 0.000(3)
C15 0.020(4) 0.026(5) 0.030(4) -0.002(3) 0.012(3) 0.004(3)
C16 0.022(4) 0.025(5) 0.039(4) 0.000(3) 0.014(3) 0.008(3)
C17 0.030(4) 0.016(5) 0.049(5) 0.004(4) 0.018(4) 0.005(4)
C18 0.021(4) 0.021(5) 0.046(5) 0.011(4) 0.011(3) 0.004(3)
C19 0.023(4) 0.021(5) 0.036(4) 0.007(3) 0.004(3) 0.003(3)
C20 0.020(4) 0.021(4) 0.027(4) 0.000(3) 0.009(3) -0.008(3)
C21 0.013(3) 0.024(4) 0.020(3) -0.001(3) 0.005(3) 0.004(3)
C22 0.019(4) 0.014(4) 0.024(3) -0.001(3) 0.007(3) 0.000(3)
C23 0.030(4) 0.031(5) 0.026(4) 0.001(3) 0.002(3) 0.004(4)
C24 0.032(5) 0.032(5) 0.036(5) 0.005(4) 0.001(3) 0.010(4)
C25 0.031(4) 0.040(6) 0.029(4) 0.007(4) 0.004(3) -0.005(4)
C26 0.029(4) 0.038(6) 0.031(4) -0.002(4) 0.001(3) 0.000(4)
C27 0.041(5) 0.049(7) 0.031(4) -0.001(4) 0.001(4) -0.001(5)
C28 0.029(4) 0.041(6) 0.039(5) 0.004(4) 0.001(3) -0.001(4)
C29 0.028(5) 0.037(6) 0.050(5) -0.003(4) -0.002(4) -0.001(4)
C30 0.048(6) 0.029(6) 0.069(7) 0.013(5) 0.006(5) -0.003(5)
C31 0.060(7) 0.033(7) 0.086(8) 0.018(6) 0.009(6) 0.007(5)
C32 0.086(11) 0.090(14) 0.174(18) 0.058(13) 0.040(11) 0.048(11)
C33 0.043(4) 0.049(4) 0.046(4) 0.005(3) 0.014(3) 0.006(3)
C34 0.042(5) 0.049(5) 0.052(5) 0.010(5) 0.018(4) 0.004(4)
C35 0.064(8) 0.074(9) 0.067(7) 0.028(7) 0.019(7) -0.006(8)
C36 0.046(8) 0.059(9) 0.065(7) -0.004(7) 0.017(6) 0.005(7)
C33' 0.043(4) 0.049(4) 0.046(4) 0.005(3) 0.014(3) 0.006(3)
C37 0.027(4) 0.032(5) 0.024(4) 0.001(3) 0.004(3) 0.014(4)
C38 0.041(5) 0.035(6) 0.038(5) -0.005(4) 0.005(4) 0.021(4)
C39 0.035(4) 0.040(4) 0.039(4) -0.002(3) 0.011(3) 0.009(3)
C40 0.031(6) 0.041(6) 0.042(5) -0.003(4) 0.012(5) 0.014(5)
C41 0.027(9) 0.047(10) 0.043(7) -0.004(7) 0.012(6) 0.010(8)
C42 0.034(10) 0.055(11) 0.051(8) -0.018(8) 0.018(8) 0.002(8)
C39' 0.035(4) 0.040(4) 0.039(4) -0.002(3) 0.011(3) 0.009(3)
C40' 0.033(6) 0.042(6) 0.043(5) -0.002(5) 0.011(5) 0.016(5)
C41' 0.037(10) 0.051(11) 0.047(7) -0.003(7) 0.010(7) 0.020(9)
C42' 0.029(9) 0.050(9) 0.053(8) -0.011(8) 0.005(8) 0.010(8)
C43 0.017(6) 0.044(8) 0.068(8) -0.019(7) 0.006(6) 0.009(6)
C44 0.030(6) 0.046(7) 0.074(8) -0.019(6) 0.005(5) 0.002(6)
C45 0.042(10) 0.041(10) 0.083(12) -0.017(7) 0.007(9) 0.003(8)
C46 0.036(8) 0.050(9) 0.077(9) -0.025(7) -0.009(7) 0.005(7)
C43' 0.016(6) 0.038(8) 0.072(8) -0.018(7) 0.001(6) 0.005(6)
C44' 0.025(6) 0.045(8) 0.080(8) -0.025(6) 0.001(6) 0.004(6)
C45' 0.024(7) 0.053(10) 0.099(11) -0.026(8) 0.007(7) 0.006(7)
C46' 0.030(8) 0.049(10) 0.077(9) -0.033(7) -0.006(7) 0.018(8)
C47 0.048(7) 0.065(8) 0.039(6) 0.003(6) 0.010(5) -0.003(6)
C48 0.048(6) 0.061(8) 0.043(6) 0.005(5) 0.009(5) -0.002(6)
C49 0.062(11) 0.053(12) 0.046(7) 0.001(7) 0.007(8) 0.003(9)
C50 0.051(9) 0.073(11) 0.041(8) 0.006(8) 0.002(8) -0.001(8)
C47' 0.050(7) 0.063(8) 0.044(6) 0.003(6) 0.006(6) -0.004(6)
C48' 0.052(7) 0.064(8) 0.046(6) 0.005(6) 0.010(5) -0.004(6)
C49' 0.055(11) 0.086(14) 0.051(11) 0.015(9) 0.001(9) -0.006(11)
C50' 0.055(10) 0.054(11) 0.044(9) 0.005(8) 0.010(7) -0.003(8)
C51 0.030(9) 0.048(11) 0.051(9) 0.014(8) 0.000(7) 0.023(8)
N1 0.038(8) 0.053(11) 0.058(9) 0.014(7) 0.005(7) 0.027(7)
C52 0.045(8) 0.006(8) 0.054(9) 0.006(6) -0.007(7) 0.001(7)
N2 0.043(8) 0.024(8) 0.068(10) 0.009(7) -0.003(7) 0.011(7)
C51' 0.018(7) 0.027(9) 0.033(8) 0.002(6) 0.006(6) 0.007(6)
N1' 0.033(8) 0.040(10) 0.055(9) -0.006(7) -0.002(7) 0.020(7)
C52' 0.021(7) 0.021(8) 0.037(8) 0.000(6) 0.014(6) 0.004(6)
N2' 0.026(7) 0.021(8) 0.052(8) 0.004(6) 0.007(6) 0.008(6)

loop_
_atom_type_symbol
_atom_type_description
_atom_type_scat_dispersion_real
_atom_type_scat_dispersion_imag
_atom_type_scat_source
C C 0.0181 0.0091 'International Tables Vol C Tables 4.2.6.8 and 6.1.1.4'
H H 0.0000 0.0000 'International Tables Vol C Tables 4.2.6.8 and 6.1.1.4'
N N 0.0311 0.0180 'International Tables Vol C Tables 4.2.6.8 and 6.1.1.4'
Si Si 0.2541 0.3302 'International Tables Vol C Tables 4.2.6.8 and 6.1.1.4'

loop_
_geom_angle_atom_site_label_1
_geom_angle_atom_site_label_2
_geom_angle_atom_site_label_3
_geom_angle
_geom_angle_site_symmetry_1
_geom_angle_site_symmetry_3
_geom_angle_publ_flag
C24 Si1 C25 111.2(4) . . ?
C24 Si1 C33 109.4(4) . . ?
C25 Si1 C33 106.8(4) . . ?
C24 Si1 C29 106.9(4) . . ?
C25 Si1 C29 108.8(4) . . ?
C33 Si1 C29 113.9(5) . . ?
C43' Si2 C38 108.9(7) . . ?
C43' Si2 C39 119.1(8) . . ?
C38 Si2 C39 111.2(4) . . ?
C43' Si2 C47' 82.6(10) . . ?
C38 Si2 C47' 113.5(8) . . ?
C39 Si2 C47' 118.6(7) . . ?
C43' Si2 C47 116.5(10) . . ?
C38 Si2 C47 103.9(7) . . ?
C39 Si2 C47 95.8(6) . . ?
C47' Si2 C47 34.2(9) . . ?
C43' Si2 C43 23.3(8) . . ?
C38 Si2 C43 99.0(6) . . ?
C39 Si2 C43 106.2(6) . . ?
C47' Si2 C43 105.9(8) . . ?
C47 Si2 C43 139.7(8) . . ?
C2 C1 C22 121.5(7) . . ?
C2 C1 C23 119.9(7) . . ?
C22 C1 C23 118.6(7) . . ?
C3 C2 C1 122.6(7) . . ?
C3 C2 C11 117.6(7) . . ?
C1 C2 C11 119.8(7) . . ?
C4 C3 C2 122.3(7) . . ?
C4 C3 H3 118.8 . . ?
C2 C3 H3 118.8 . . ?
C3 C4 C9 119.9(7) . . ?
C3 C4 C5 121.5(8) . . ?
C9 C4 C5 118.7(7) . . ?
C6 C5 C4 121.0(9) . . ?
C6 C5 H5 119.5 . . ?
C4 C5 H5 119.5 . . ?
C5 C6 C7 119.4(9) . . ?
C5 C6 C51 116.4(11) . . ?
C7 C6 C51 124.2(10) . . ?
C8 C7 C52 125.2(11) . . ?
C8 C7 C6 122.4(8) . . ?
C52 C7 C6 112.3(11) . . ?
C7 C8 C9 118.2(8) . . ?
C7 C8 H8 120.9 . . ?
C9 C8 H8 120.9 . . ?
C4 C9 C10 119.5(7) . . ?
C4 C9 C8 120.3(7) . . ?
C10 C9 C8 120.2(7) . . ?
C11 C10 C9 120.6(7) . . ?
C11 C10 H10 119.7 . . ?
C9 C10 H10 119.7 . . ?
C10 C11 C12 120.7(7) . . ?
C10 C11 C2 120.1(7) . . ?
C12 C11 C2 119.2(7) . . ?
C13 C12 C37 120.4(7) . . ?
C13 C12 C11 120.0(6) . . ?
C37 C12 C11 119.6(6) . . ?
C12 C13 C14 120.6(7) . . ?
C12 C13 C22 120.9(7) . . ?
C14 C13 C22 118.4(6) . . ?
C15 C14 C13 121.5(7) . . ?
C15 C14 H14 119.3 . . ?
C13 C14 H14 119.3 . . ?
C14 C15 C16 123.1(7) . . ?
C14 C15 C20 119.2(7) . . ?
C16 C15 C20 117.7(7) . . ?
C17 C16 C15 122.0(8) . . ?
C17 C16 H16 119.0 . . ?
C15 C16 H16 119.0 . . ?
C16 C17 C51' 126.6(10) . . ?
C16 C17 C18 120.7(8) . . ?
C51' C17 C18 112.7(9) . . ?
C19 C18 C17 119.6(7) . . ?
C19 C18 C52' 117.3(10) . . ?
C17 C18 C52' 123.1(9) . . ?
C18 C19 C20 122.0(8) . . ?
C18 C19 H19 119.0 . . ?
C20 C19 H19 119.0 . . ?
C21 C20 C19 122.9(7) . . ?
C21 C20 C15 119.0(7) . . ?
C19 C20 C15 118.0(7) . . ?
C20 C21 C22 123.2(7) . . ?
C20 C21 H21 118.4 . . ?
C22 C21 H21 118.4 . . ?
C21 C22 C1 122.7(7) . . ?
C21 C22 C13 118.7(6) . . ?
C1 C22 C13 118.6(7) . . ?
C24 C23 C1 176.6(9) . . ?
C23 C24 Si1 176.7(9) . . ?
C26 C25 Si1 120.8(6) . . ?
C26 C25 H25A 107.1 . . ?
Si1 C25 H25A 107.1 . . ?
C26 C25 H25B 107.1 . . ?
Si1 C25 H25B 107.1 . . ?
H25A C25 H25B 106.8 . . ?
C25 C26 C28 111.1(7) . . ?
C25 C26 C27 112.3(7) . . ?
C28 C26 C27 109.7(8) . . ?
C25 C26 H26 107.8 . . ?
C28 C26 H26 107.9 . . ?
C27 C26 H26 107.9 . . ?
C26 C27 H27A 109.5 . . ?
C26 C27 H27B 109.5 . . ?
H27A C27 H27B 109.5 . . ?
C26 C27 H27C 109.5 . . ?
H27A C27 H27C 109.5 . . ?
H27B C27 H27C 109.5 . . ?
C26 C28 H28A 109.5 . . ?
C26 C28 H28B 109.5 . . ?
H28A C28 H28B 109.5 . . ?
C26 C28 H28C 109.5 . . ?
H28A C28 H28C 109.5 . . ?
H28B C28 H28C 109.5 . . ?
C30 C29 Si1 118.6(7) . . ?
C30 C29 H29A 107.7 . . ?
Si1 C29 H29A 107.7 . . ?
C30 C29 H29B 107.7 . . ?
Si1 C29 H29B 107.7 . . ?
H29A C29 H29B 107.1 . . ?
C32 C30 C29 116.8(10) . . ?
C32 C30 C31 114.5(12) . . ?
C29 C30 C31 112.4(9) . . ?
C32 C30 H30 103.7 . . ?
C29 C30 H30 103.7 . . ?
C31 C30 H30 103.7 . . ?
C30 C31 H31A 109.5 . . ?
C30 C31 H31B 109.5 . . ?
H31A C31 H31B 109.5 . . ?
C30 C31 H31C 109.5 . . ?
H31A C31 H31C 109.5 . . ?
H31B C31 H31C 109.5 . . ?
C30 C32 H32A 109.5 . . ?
C30 C32 H32B 109.5 . . ?
H32A C32 H32B 109.5 . . ?
C30 C32 H32C 109.4 . . ?
H32A C32 H32C 109.5 . . ?
H32B C32 H32C 109.5 . . ?
C34 C33 Si1 110.4(8) . . ?
C34 C33 H33A 109.6 . . ?
Si1 C33 H33A 109.6 . . ?
C34 C33 H33B 109.6 . . ?
Si1 C33 H33B 109.6 . . ?
H33A C33 H33B 108.1 . . ?
C36 C34 C35 112.2(13) . . ?
C36 C34 C33 110.0(13) . . ?
C35 C34 C33 109.2(14) . . ?
C36 C34 H34 108.5 . . ?
C35 C34 H34 108.5 . . ?
C33 C34 H34 108.5 . . ?
C34 C35 H35A 109.5 . . ?
C34 C35 H35B 109.5 . . ?
H35A C35 H35B 109.5 . . ?
C34 C35 H35C 109.5 . . ?
H35A C35 H35C 109.5 . . ?
H35B C35 H35C 109.5 . . ?
C34 C36 H36A 109.5 . . ?
C34 C36 H36B 109.5 . . ?
H36A C36 H36B 109.5 . . ?
C34 C36 H36C 109.5 . . ?
H36A C36 H36C 109.5 . . ?
H36B C36 H36C 109.5 . . ?
C36' C34' C35' 113.0(16) . . ?
C36' C34' H34' 109.3 . . ?
C35' C34' H34' 109.4 . . ?
C34' C35' H35D 109.5 . . ?
C34' C35' H35E 109.5 . . ?
H35D C35' H35E 109.5 . . ?
C34' C35' H35F 109.5 . . ?
H35D C35' H35F 109.5 . . ?
H35E C35' H35F 109.5 . . ?
C34' C36' H36D 109.5 . . ?
C34' C36' H36E 109.5 . . ?
H36D C36' H36E 109.5 . . ?
C34' C36' H36F 109.5 . . ?
H36D C36' H36F 109.5 . . ?
H36E C36' H36F 109.5 . . ?
C38 C37 C12 177.7(8) . . ?
C37 C38 Si2 173.1(9) . . ?
C40 C39 Si2 124.6(8) . . ?
C40 C39 H39A 106.2 . . ?
Si2 C39 H39A 106.2 . . ?
C40 C39 H39B 106.2 . . ?
Si2 C39 H39B 106.2 . . ?
H39A C39 H39B 106.4 . . ?
C41 C40 C39 115.3(13) . . ?
C41 C40 C42 110.9(12) . . ?
C39 C40 C42 111.3(12) . . ?
C41 C40 H40 106.2 . . ?
C39 C40 H40 106.2 . . ?
C42 C40 H40 106.2 . . ?
C40 C41 H41A 109.5 . . ?
C40 C41 H41B 109.5 . . ?
H41A C41 H41B 109.5 . . ?
C40 C41 H41C 109.5 . . ?
H41A C41 H41C 109.5 . . ?
H41B C41 H41C 109.5 . . ?
C40 C42 H42A 109.5 . . ?
C40 C42 H42B 109.5 . . ?
H42A C42 H42B 109.5 . . ?
C40 C42 H42C 109.5 . . ?
H42A C42 H42C 109.5 . . ?
H42B C42 H42C 109.5 . . ?
C41' C40' C42' 110.3(12) . . ?
C41' C40' H40' 105.6 . . ?
C42' C40' H40' 105.6 . . ?
C40' C41' H41D 109.5 . . ?
C40' C41' H41E 109.5 . . ?
H41D C41' H41E 109.5 . . ?
C40' C41' H41F 109.5 . . ?
H41D C41' H41F 109.5 . . ?
H41E C41' H41F 109.5 . . ?
C40' C42' H42D 109.5 . . ?
C40' C42' H42E 109.5 . . ?
H42D C42' H42E 109.5 . . ?
C40' C42' H42F 109.5 . . ?
H42D C42' H42F 109.5 . . ?
H42E C42' H42F 109.5 . . ?
C44 C43 Si2 121.5(13) . . ?
C44 C43 H43A 107.0 . . ?
Si2 C43 H43A 106.9 . . ?
C44 C43 H43B 106.9 . . ?
Si2 C43 H43B 107.0 . . ?
H43A C43 H43B 106.7 . . ?
C46 C44 C45 117.3(14) . . ?
C46 C44 C43 114.2(16) . . ?
C45 C44 C43 108.7(15) . . ?
C46 C44 H44 105.2 . . ?
C45 C44 H44 105.2 . . ?
C43 C44 H44 105.2 . . ?
C44 C45 H45A 109.5 . . ?
C44 C45 H45B 109.5 . . ?
H45A C45 H45B 109.5 . . ?
C44 C45 H45C 109.5 . . ?
H45A C45 H45C 109.5 . . ?
H45B C45 H45C 109.5 . . ?
C44 C46 H46A 109.5 . . ?
C44 C46 H46B 109.5 . . ?
H46A C46 H46B 109.5 . . ?
C44 C46 H46C 109.5 . . ?
H46A C46 H46C 109.5 . . ?
H46B C46 H46C 109.5 . . ?
C44' C43' Si2 124.3(14) . . ?
C44' C43' H43C 106.2 . . ?
Si2 C43' H43C 106.2 . . ?
C44' C43' H43D 106.3 . . ?
Si2 C43' H43D 106.2 . . ?
H43C C43' H43D 106.4 . . ?
C46' C44' C45' 117.0(14) . . ?
C46' C44' C43' 113.1(17) . . ?
C45' C44' C43' 109.2(15) . . ?
C46' C44' H44' 105.5 . . ?
C45' C44' H44' 105.5 . . ?
C43' C44' H44' 105.5 . . ?
C44' C45' H45D 109.5 . . ?
C44' C45' H45E 109.5 . . ?
H45D C45' H45E 109.5 . . ?
C44' C45' H45F 109.5 . . ?
H45D C45' H45F 109.5 . . ?
H45E C45' H45F 109.5 . . ?
C44' C46' H46D 109.5 . . ?
C44' C46' H46E 109.5 . . ?
H46D C46' H46E 109.5 . . ?
C44' C46' H46F 109.5 . . ?
H46D C46' H46F 109.5 . . ?
H46E C46' H46F 109.5 . . ?
C48 C47 Si2 107.7(11) . . ?
C48 C47 H47A 110.2 . . ?
Si2 C47 H47A 110.2 . . ?
C48 C47 H47B 110.2 . . ?
Si2 C47 H47B 110.2 . . ?
H47A C47 H47B 108.5 . . ?
C49 C48 C47 116.0(15) . . ?
C49 C48 C50 110.6(16) . . ?
C47 C48 C50 105.3(14) . . ?
C49 C48 H48 108.2 . . ?
C47 C48 H48 108.2 . . ?
C50 C48 H48 108.2 . . ?
C48 C49 H49A 109.5 . . ?
C48 C49 H49B 109.5 . . ?
H49A C49 H49B 109.5 . . ?
C48 C49 H49C 109.5 . . ?
H49A C49 H49C 109.5 . . ?
H49B C49 H49C 109.5 . . ?
C48 C50 H50A 109.5 . . ?
C48 C50 H50B 109.5 . . ?
H50A C50 H50B 109.5 . . ?
C48 C50 H50C 109.5 . . ?
H50A C50 H50C 109.5 . . ?
H50B C50 H50C 109.5 . . ?
C48' C47' Si2 117.5(13) . . ?
C48' C47' H47C 107.9 . . ?
Si2 C47' H47C 107.9 . . ?
C48' C47' H47D 107.9 . . ?
Si2 C47' H47D 107.9 . . ?
H47C C47' H47D 107.2 . . ?
C49' C48' C47' 116.7(16) . . ?
C49' C48' C50' 113.9(18) . . ?
C47' C48' C50' 106.0(13) . . ?
C49' C48' H48' 106.5 . . ?
C47' C48' H48' 106.5 . . ?
C50' C48' H48' 106.5 . . ?
C48' C49' H49D 109.5 . . ?
C48' C49' H49E 109.5 . . ?
H49D C49' H49E 109.5 . . ?
C48' C49' H49F 109.5 . . ?
H49D C49' H49F 109.5 . . ?
H49E C49' H49F 109.5 . . ?
C48' C50' H50D 109.5 . . ?
C48' C50' H50E 109.5 . . ?
H50D C50' H50E 109.5 . . ?
C48' C50' H50F 109.5 . . ?
H50D C50' H50F 109.5 . . ?
H50E C50' H50F 109.5 . . ?
N1 C51 C6 176.7(18) . . ?
N2 C52 C7 176(2) . . ?
N1' C51' C17 175.7(17) . . ?
N2' C52' C18 177.6(18) . . ?

loop_
_geom_bond_atom_site_label_1
_geom_bond_atom_site_label_2
_geom_bond_distance
_geom_bond_site_symmetry_2
_geom_bond_publ_flag
Si1 C24 1.840(9) . ?
Si1 C25 1.862(9) . ?
Si1 C33 1.865(10) . ?
Si1 C29 1.873(10) . ?
Si2 C43' 1.595(19) . ?
Si2 C38 1.828(9) . ?
Si2 C39 1.857(9) . ?
Si2 C47' 1.86(2) . ?
Si2 C47 2.09(2) . ?
Si2 C43 2.11(2) . ?
C1 C2 1.396(10) . ?
C1 C22 1.409(10) . ?
C1 C23 1.432(10) . ?
C2 C3 1.387(11) . ?
C2 C11 1.436(10) . ?
C3 C4 1.377(11) . ?
C3 H3 0.9500 . ?
C4 C9 1.394(11) . ?
C4 C5 1.442(11) . ?
C5 C6 1.341(12) . ?
C5 H5 0.9500 . ?
C6 C7 1.436(14) . ?
C6 C51 1.483(18) . ?
C7 C8 1.347(13) . ?
C7 C52 1.389(17) . ?
C8 C9 1.447(11) . ?
C8 H8 0.9500 . ?
C9 C10 1.403(11) . ?
C10 C11 1.378(10) . ?
C10 H10 0.9500 . ?
C11 C12 1.424(10) . ?
C12 C13 1.397(10) . ?
C12 C37 1.415(10) . ?
C13 C14 1.429(10) . ?
C13 C22 1.431(10) . ?
C14 C15 1.366(11) . ?
C14 H14 0.9500 . ?
C15 C16 1.426(10) . ?
C15 C20 1.461(10) . ?
C16 C17 1.337(12) . ?
C16 H16 0.9500 . ?
C17 C51' 1.396(16) . ?
C17 C18 1.454(12) . ?
C18 C19 1.340(12) . ?
C18 C52' 1.459(16) . ?
C19 C20 1.435(11) . ?
C19 H19 0.9500 . ?
C20 C21 1.349(11) . ?
C21 C22 1.398(10) . ?
C21 H21 0.9500 . ?
C23 C24 1.197(12) . ?
C25 C26 1.508(11) . ?
C25 H25A 0.9900 . ?
C25 H25B 0.9900 . ?
C26 C28 1.526(12) . ?
C26 C27 1.533(11) . ?
C26 H26 1.0000 . ?
C27 H27A 0.9800 . ?
C27 H27B 0.9800 . ?
C27 H27C 0.9800 . ?
C28 H28A 0.9800 . ?
C28 H28B 0.9800 . ?
C28 H28C 0.9800 . ?
C29 C30 1.508(14) . ?
C29 H29A 0.9900 . ?
C29 H29B 0.9900 . ?
C30 C32 1.420(17) . ?
C30 C31 1.519(15) . ?
C30 H30 1.0000 . ?
C31 H31A 0.9800 . ?
C31 H31B 0.9800 . ?
C31 H31C 0.9800 . ?
C32 H32A 0.9800 . ?
C32 H32B 0.9800 . ?
C32 H32C 0.9800 . ?
C33 C34 1.581(18) . ?
C33 H33A 0.9900 . ?
C33 H33B 0.9900 . ?
C34 C36 1.48(2) . ?
C34 C35 1.53(2) . ?
C34 H34 1.0000 . ?
C35 H35A 0.9800 . ?
C35 H35B 0.9800 . ?
C35 H35C 0.9800 . ?
C36 H36A 0.9800 . ?
C36 H36B 0.9800 . ?
C36 H36C 0.9800 . ?
C34' C36' 1.48(2) . ?
C34' C35' 1.53(2) . ?
C34' H34' 1.0000 . ?
C35' H35D 0.9800 . ?
C35' H35E 0.9800 . ?
C35' H35F 0.9800 . ?
C36' H36D 0.9800 . ?
C36' H36E 0.9800 . ?
C36' H36F 0.9800 . ?
C37 C38 1.212(12) . ?
C39 C40 1.474(15) . ?
C39 H39A 0.9900 . ?
C39 H39B 0.9900 . ?
C40 C41 1.471(15) . ?
C40 C42 1.524(15) . ?
C40 H40 1.0000 . ?
C41 H41A 0.9800 . ?
C41 H41B 0.9800 . ?
C41 H41C 0.9800 . ?
C42 H42A 0.9800 . ?
C42 H42B 0.9800 . ?
C42 H42C 0.9800 . ?
C40' C41' 1.472(16) . ?
C40' C42' 1.523(16) . ?
C40' H40' 1.0000 . ?
C41' H41D 0.9800 . ?
C41' H41E 0.9800 . ?
C41' H41F 0.9800 . ?
C42' H42D 0.9800 . ?
C42' H42E 0.9800 . ?
C42' H42F 0.9800 . ?
C43 C44 1.574(18) . ?
C43 H43A 0.9900 . ?
C43 H43B 0.9900 . ?
C44 C46 1.48(2) . ?
C44 C45 1.54(2) . ?
C44 H44 1.0000 . ?
C45 H45A 0.9800 . ?
C45 H45B 0.9800 . ?
C45 H45C 0.9800 . ?
C46 H46A 0.9800 . ?
C46 H46B 0.9800 . ?
C46 H46C 0.9800 . ?
C43' C44' 1.575(18) . ?
C43' H43C 0.9900 . ?
C43' H43D 0.9900 . ?
C44' C46' 1.48(2) . ?
C44' C45' 1.54(2) . ?
C44' H44' 1.0000 . ?
C45' H45D 0.9800 . ?
C45' H45E 0.9800 . ?
C45' H45F 0.9800 . ?
C46' H46D 0.9800 . ?
C46' H46E 0.9800 . ?
C46' H46F 0.9800 . ?
C47 C48 1.49(2) . ?
C47 H47A 0.9900 . ?
C47 H47B 0.9900 . ?
C48 C49 1.43(2) . ?
C48 C50 1.59(2) . ?
C48 H48 1.0000 . ?
C49 H49A 0.9800 . ?
C49 H49B 0.9800 . ?
C49 H49C 0.9800 . ?
C50 H50A 0.9800 . ?
C50 H50B 0.9800 . ?
C50 H50C 0.9800 . ?
C47' C48' 1.50(2) . ?
C47' H47C 0.9900 . ?
C47' H47D 0.9900 . ?
C48' C49' 1.41(2) . ?
C48' C50' 1.58(2) . ?
C48' H48' 1.0000 . ?
C49' H49D 0.9800 . ?
C49' H49E 0.9800 . ?
C49' H49F 0.9800 . ?
C50' H50D 0.9800 . ?
C50' H50E 0.9800 . ?
C50' H50F 0.9800 . ?
C51 N1 1.180(16) . ?
C52 N2 1.161(15) . ?
C51' N1' 1.158(16) . ?
C52' N2' 1.171(15) . ?

loop_
_geom_torsion_atom_site_label_1
_geom_torsion_atom_site_label_2
_geom_torsion_atom_site_label_3
_geom_torsion_atom_site_label_4
_geom_torsion
_geom_torsion_site_symmetry_1
_geom_torsion_site_symmetry_2
_geom_torsion_site_symmetry_3
_geom_torsion_site_symmetry_4
_geom_torsion_publ_flag
C22 C1 C2 C3 179.6(8) . . . . ?
C23 C1 C2 C3 1.5(13) . . . . ?
C22 C1 C2 C11 -0.1(12) . . . . ?
C23 C1 C2 C11 -178.2(8) . . . . ?
C1 C2 C3 C4 -179.8(8) . . . . ?
C11 C2 C3 C4 -0.1(13) . . . . ?
C2 C3 C4 C9 1.0(13) . . . . ?
C2 C3 C4 C5 -179.7(8) . . . . ?
C3 C4 C5 C6 -178.2(9) . . . . ?
C9 C4 C5 C6 1.0(13) . . . . ?
C4 C5 C6 C7 -0.4(14) . . . . ?
C4 C5 C6 C51 -178.1(12) . . . . ?
C5 C6 C7 C8 0.5(14) . . . . ?
C51 C6 C7 C8 178.0(13) . . . . ?
C5 C6 C7 C52 179.9(11) . . . . ?
C51 C6 C7 C52 -2.5(17) . . . . ?
C52 C7 C8 C9 179.4(11) . . . . ?
C6 C7 C8 C9 -1.2(14) . . . . ?
C3 C4 C9 C10 -0.6(13) . . . . ?
C5 C4 C9 C10 -179.9(8) . . . . ?
C3 C4 C9 C8 177.5(8) . . . . ?
C5 C4 C9 C8 -1.8(12) . . . . ?
C7 C8 C9 C4 1.8(13) . . . . ?
C7 C8 C9 C10 179.9(8) . . . . ?
C4 C9 C10 C11 -0.7(13) . . . . ?
C8 C9 C10 C11 -178.8(8) . . . . ?
C9 C10 C11 C12 -179.5(8) . . . . ?
C9 C10 C11 C2 1.5(13) . . . . ?
C3 C2 C11 C10 -1.1(12) . . . . ?
C1 C2 C11 C10 178.6(8) . . . . ?
C3 C2 C11 C12 179.9(8) . . . . ?
C1 C2 C11 C12 -0.4(12) . . . . ?
C10 C11 C12 C13 -178.4(8) . . . . ?
C2 C11 C12 C13 0.5(12) . . . . ?
C10 C11 C12 C37 2.2(12) . . . . ?
C2 C11 C12 C37 -178.8(8) . . . . ?
C37 C12 C13 C14 -1.4(12) . . . . ?
C11 C12 C13 C14 179.2(8) . . . . ?
C37 C12 C13 C22 179.1(8) . . . . ?
C11 C12 C13 C22 -0.2(12) . . . . ?
C12 C13 C14 C15 -178.8(8) . . . . ?
C22 C13 C14 C15 0.7(12) . . . . ?
C13 C14 C15 C16 179.7(8) . . . . ?
C13 C14 C15 C20 -2.4(12) . . . . ?
C14 C15 C16 C17 178.5(8) . . . . ?
C20 C15 C16 C17 0.5(13) . . . . ?
C15 C16 C17 C51' 176.9(12) . . . . ?
C15 C16 C17 C18 -0.4(13) . . . . ?
C16 C17 C18 C19 1.0(13) . . . . ?
C51' C17 C18 C19 -176.7(10) . . . . ?
C16 C17 C18 C52' -176.3(11) . . . . ?
C51' C17 C18 C52' 6.1(16) . . . . ?
C17 C18 C19 C20 -1.6(13) . . . . ?
C52' C18 C19 C20 175.7(10) . . . . ?
C18 C19 C20 C21 178.9(8) . . . . ?
C18 C19 C20 C15 1.7(12) . . . . ?
C14 C15 C20 C21 3.6(12) . . . . ?
C16 C15 C20 C21 -178.4(8) . . . . ?
C14 C15 C20 C19 -179.2(7) . . . . ?
C16 C15 C20 C19 -1.1(11) . . . . ?
C19 C20 C21 C22 179.8(7) . . . . ?
C15 C20 C21 C22 -3.2(12) . . . . ?
C20 C21 C22 C1 -179.0(8) . . . . ?
C20 C21 C22 C13 1.4(12) . . . . ?
C2 C1 C22 C21 -179.1(8) . . . . ?
C23 C1 C22 C21 -1.1(12) . . . . ?
C2 C1 C22 C13 0.5(12) . . . . ?
C23 C1 C22 C13 178.5(8) . . . . ?
C12 C13 C22 C21 179.3(7) . . . . ?
C14 C13 C22 C21 -0.1(11) . . . . ?
C12 C13 C22 C1 -0.3(12) . . . . ?
C14 C13 C22 C1 -179.7(7) . . . . ?
C2 C1 C23 C24 23(17) . . . . ?
C22 C1 C23 C24 -155(17) . . . . ?
C1 C23 C24 Si1 42(28) . . . . ?
C25 Si1 C24 C23 94(14) . . . . ?
C33 Si1 C24 C23 -24(15) . . . . ?
C29 Si1 C24 C23 -148(14) . . . . ?
C24 Si1 C25 C26 73.8(8) . . . . ?
C33 Si1 C25 C26 -167.0(7) . . . . ?
C29 Si1 C25 C26 -43.6(9) . . . . ?
Si1 C25 C26 C28 171.0(7) . . . . ?
Si1 C25 C26 C27 -65.7(11) . . . . ?
C24 Si1 C29 C30 49.2(9) . . . . ?
C25 Si1 C29 C30 169.3(8) . . . . ?
C33 Si1 C29 C30 -71.7(9) . . . . ?
Si1 C29 C30 C32 56.3(16) . . . . ?
Si1 C29 C30 C31 -168.4(8) . . . . ?
C24 Si1 C33 C34 55.6(10) . . . . ?
C25 Si1 C33 C34 -64.9(9) . . . . ?
C29 Si1 C33 C34 175.1(8) . . . . ?
Si1 C33 C34 C36 -91.4(12) . . . . ?
Si1 C33 C34 C35 145.1(11) . . . . ?
C13 C12 C37 C38 168(26) . . . . ?
C11 C12 C37 C38 -12(26) . . . . ?
C12 C37 C38 Si2 -36(31) . . . . ?
C43' Si2 C38 C37 -7(7) . . . . ?
C39 Si2 C38 C37 -140(7) . . . . ?
C47' Si2 C38 C37 83(7) . . . . ?
C47 Si2 C38 C37 118(7) . . . . ?
C43 Si2 C38 C37 -29(7) . . . . ?
C43' Si2 C39 C40 -71.8(15) . . . . ?
C38 Si2 C39 C40 56.1(13) . . . . ?
C47' Si2 C39 C40 -169.6(13) . . . . ?
C47 Si2 C39 C40 163.5(13) . . . . ?
C43 Si2 C39 C40 -50.7(13) . . . . ?
Si2 C39 C40 C41 -62.4(18) . . . . ?
Si2 C39 C40 C42 170.1(11) . . . . ?
C43' Si2 C43 C44 77(2) . . . . ?
C38 Si2 C43 C44 -165.7(13) . . . . ?
C39 Si2 C43 C44 -50.4(15) . . . . ?
C47' Si2 C43 C44 76.6(16) . . . . ?
C47 Si2 C43 C44 69.9(18) . . . . ?
Si2 C43 C44 C46 -66.6(19) . . . . ?
Si2 C43 C44 C45 160.4(13) . . . . ?
C38 Si2 C43' C44' -170.1(16) . . . . ?
C39 Si2 C43' C44' -41(2) . . . . ?
C47' Si2 C43' C44' 77.6(19) . . . . ?
C47 Si2 C43' C44' 73(2) . . . . ?
C43 Si2 C43' C44' -102(3) . . . . ?
Si2 C43' C44' C46' -62(2) . . . . ?
Si2 C43' C44' C45' 165.9(17) . . . . ?
C43' Si2 C47 C48 37.8(17) . . . . ?
C38 Si2 C47 C48 -82.0(13) . . . . ?
C39 Si2 C47 C48 164.4(13) . . . . ?
C47' Si2 C47 C48 29.4(15) . . . . ?
C43 Si2 C47 C48 40.8(19) . . . . ?
Si2 C47 C48 C49 70(2) . . . . ?
Si2 C47 C48 C50 -166.9(14) . . . . ?
C43' Si2 C47' C48' -174.0(17) . . . . ?
C38 Si2 C47' C48' 78.6(17) . . . . ?
C39 Si2 C47' C48' -54.8(18) . . . . ?
C47 Si2 C47' C48' -1.6(15) . . . . ?
C43 Si2 C47' C48' -173.9(15) . . . . ?
Si2 C47' C48' C49' 170.9(18) . . . . ?
Si2 C47' C48' C50' -61(2) . . . . ?
C5 C6 C51 N1 172(39) . . . . ?
C7 C6 C51 N1 -6(40) . . . . ?
C8 C7 C52 N2 7(31) . . . . ?
C6 C7 C52 N2 -172(30) . . . . ?
C16 C17 C51' N1' 19(27) . . . . ?
C18 C17 C51' N1' -163(26) . . . . ?
C19 C18 C52' N2' 146(41) . . . . ?
C17 C18 C52' N2' -36(42) . . . . ?
